data_7150809
loop_
_publ_author_name
'D'Souza, Daniel M.'
'Liao, Wei-Wei'
'Rominger, Frank'
'M\"uller, Thomas J. J.'

_publ_section_title
;
 Dichotomies in microwave-assisted propargyl-isomerization--Claisen
 domino sequences dependent on base strengths
;
_journal_issue 3
_journal_name_full 'Organic &amp;  Biomolecular Chemistry'
_journal_page_first 532
_journal_page_last 539
_journal_paper_doi 10.1039/b714351f
_journal_volume 6
_journal_year 2008
_chemical_formula_sum 'C35 H25 N O'
_chemical_formula_weight 475.56
_chemical_name_common 'in paper 2c'
_space_group_IT_number 2
_symmetry_cell_setting triclinic
_symmetry_space_group_name_Hall '-P 1'
_symmetry_space_group_name_H-M 'P -1'
_atom_sites_solution_hydrogens geom
_atom_sites_solution_primary direct
_atom_sites_solution_secondary difmap
_audit_creation_method SHELXL-97
_cell_angle_alpha 80.239(1)
_cell_angle_beta 73.766(1)
_cell_angle_gamma 73.137(1)
_cell_formula_units_Z 6
_cell_length_a 12.1762(2)
_cell_length_b 17.4387(2)
_cell_length_c 20.1060(1)
_cell_measurement_temperature 200(2)
_cell_volume 3904.56(9)
_computing_cell_refinement 'Bruker SMART'
_computing_data_collection 'Bruker SMART'
_computing_data_reduction 'Bruker SAINT'
_computing_molecular_graphics 'Bruker SHELXTL'
_computing_publication_material 'Bruker SHELXTL'
_computing_structure_refinement 'SHELXL-97 (Sheldrick, 1997)'
_computing_structure_solution 'SHELXS-97 (Sheldrick, 1990)'
_diffrn_ambient_temperature 200(2)
_diffrn_measured_fraction_theta_full 0.999
_diffrn_measured_fraction_theta_max 0.999
_diffrn_measurement_device_type 'CCD area detector'
_diffrn_measurement_method 'phi and omega scans'
_diffrn_radiation_monochromator graphite
_diffrn_radiation_source 'fine-focus sealed tube'
_diffrn_radiation_type MoK\a
_diffrn_radiation_wavelength 0.71073
_diffrn_reflns_av_R_equivalents 0.0491
_diffrn_reflns_av_sigmaI/netI 0.0607
_diffrn_reflns_limit_h_max 13
_diffrn_reflns_limit_h_min -13
_diffrn_reflns_limit_k_max 18
_diffrn_reflns_limit_k_min -18
_diffrn_reflns_limit_l_max 21
_diffrn_reflns_limit_l_min -21
_diffrn_reflns_number 26587
_diffrn_reflns_theta_full 22.72
_diffrn_reflns_theta_max 22.72
_diffrn_reflns_theta_min 1.70
_exptl_absorpt_coefficient_mu 0.072
_exptl_absorpt_correction_T_max 0.9942
_exptl_absorpt_correction_T_min 0.9717
_exptl_absorpt_correction_type multi-scan
_exptl_absorpt_process_details 'Blessing, Acta Cryst. (1995) A51 33-38.'
_exptl_crystal_colour colourless
_exptl_crystal_density_diffrn 1.213
_exptl_crystal_density_meas 0
_exptl_crystal_density_method 'not measured'
_exptl_crystal_description plate
_exptl_crystal_F_000 1500
_exptl_crystal_size_max 0.40
_exptl_crystal_size_mid 0.24
_exptl_crystal_size_min 0.08
_refine_diff_density_max 0.374
_refine_diff_density_min -0.235
_refine_diff_density_rms 0.044
_refine_ls_extinction_method none
_refine_ls_goodness_of_fit_ref 1.026
_refine_ls_hydrogen_treatment constr
_refine_ls_matrix_type full
_refine_ls_number_parameters 1000
_refine_ls_number_reflns 10487
_refine_ls_number_restraints 0
_refine_ls_restrained_S_all 1.026
_refine_ls_R_factor_all 0.0792
_refine_ls_R_factor_gt 0.0490
_refine_ls_shift/su_max 0.001
_refine_ls_shift/su_mean 0.000
_refine_ls_structure_factor_coef Fsqd
_refine_ls_weighting_details 'calc w=1/[\s^2^(Fo^2^)+(0.0506P)^2^+0.8682P] where P=(Fo^2^+2Fc^2^)/3'
_refine_ls_weighting_scheme calc
_refine_ls_wR_factor_gt 0.1072
_refine_ls_wR_factor_ref 0.1238
_reflns_number_gt 7415
_reflns_number_total 10487
_reflns_threshold_expression >2sigma(I)
_cod_data_source_file b714351f.txt
_cod_data_source_block dds52
_cod_original_cell_volume 3904.56(8)
_cod_original_sg_symbol_H-M P-1
_cod_database_code 7150809

loop_
_symmetry_equiv_pos_as_xyz
'x, y, z'
'-x, -y, -z'

loop_
_atom_site_label
_atom_site_type_symbol
_atom_site_fract_x
_atom_site_fract_y
_atom_site_fract_z
_atom_site_U_iso_or_equiv
_atom_site_adp_type
_atom_site_occupancy
_atom_site_symmetry_multiplicity
_atom_site_calc_flag
_atom_site_refinement_flags
_atom_site_disorder_assembly
_atom_site_disorder_group
O9 O -0.17672(16) 0.23836(11) 0.21528(10) 0.0562(5) Uani 1 1 d . . .
N27 N -0.0174(3) -0.24996(16) 0.20829(14) 0.0716(8) Uani 1 1 d . . .
C1 C 0.0773(2) 0.18711(14) 0.20746(13) 0.0358(6) Uani 1 1 d . . .
H1 H 0.0254 0.2134 0.2499 0.043 Uiso 1 1 calc R . .
C2 C 0.0197(2) 0.19058(13) 0.14888(12) 0.0310(6) Uani 1 1 d . . .
C3 C 0.08260(19) 0.12496(13) 0.09973(12) 0.0286(6) Uani 1 1 d . . .
H3 H 0.0663 0.1459 0.0530 0.034 Uiso 1 1 calc R . .
C4 C 0.2165(2) 0.11861(13) 0.09447(12) 0.0290(6) Uani 1 1 d . . .
H4 H 0.2722 0.0910 0.0536 0.035 Uiso 1 1 calc R . .
C5 C 0.2163(2) 0.20694(13) 0.09143(12) 0.0271(6) Uani 1 1 d . . .
C6 C 0.1052(2) 0.24312(14) 0.14090(12) 0.0323(6) Uani 1 1 d . . .
H6 H 0.0753 0.3029 0.1413 0.039 Uiso 1 1 calc R . .
C7 C 0.2430(2) 0.07997(14) 0.16298(13) 0.0347(6) Uani 1 1 d . . .
H7 H 0.3061 0.0334 0.1662 0.042 Uiso 1 1 calc R . .
C8 C 0.1726(2) 0.11525(15) 0.21849(13) 0.0381(6) Uani 1 1 d . . .
H8 H 0.1831 0.0950 0.2638 0.046 Uiso 1 1 calc R . .
C9 C -0.1104(2) 0.22629(14) 0.15813(15) 0.0383(7) Uani 1 1 d . . .
C10 C -0.1556(2) 0.24527(15) 0.09342(15) 0.0409(7) Uani 1 1 d . . .
C11 C -0.2619(3) 0.22846(18) 0.0945(2) 0.0649(9) Uani 1 1 d . . .
H11 H -0.3069 0.2066 0.1361 0.078 Uiso 1 1 calc R . .
C12 C -0.3007(3) 0.2447(2) 0.0324(2) 0.0700(10) Uani 1 1 d . . .
H12 H -0.3709 0.2317 0.0317 0.084 Uiso 1 1 calc R . .
C13 C -0.2378(3) 0.2791(2) -0.0267(2) 0.0726(10) Uani 1 1 d . . .
H13 H -0.2658 0.2904 -0.0679 0.087 Uiso 1 1 calc R . .
C14 C -0.1362(3) 0.29716(17) -0.02765(17) 0.0581(8) Uani 1 1 d . . .
H14 H -0.0940 0.3219 -0.0688 0.070 Uiso 1 1 calc R . .
C15 C -0.0947(2) 0.27904(15) 0.03241(15) 0.0439(7) Uani 1 1 d . . .
H15 H -0.0223 0.2902 0.0314 0.053 Uiso 1 1 calc R . .
C21 C 0.04863(19) 0.04602(13) 0.12207(12) 0.0290(6) Uani 1 1 d . . .
C22 C -0.0018(2) 0.02384(15) 0.19105(13) 0.0417(7) Uani 1 1 d . . .
H22 H -0.0239 0.0615 0.2245 0.050 Uiso 1 1 calc R . .
C23 C -0.0205(2) -0.05192(16) 0.21186(14) 0.0435(7) Uani 1 1 d . . .
H23 H -0.0532 -0.0665 0.2595 0.052 Uiso 1 1 calc R . .
C24 C 0.0085(2) -0.10651(15) 0.16324(14) 0.0370(6) Uani 1 1 d . . .
C25 C 0.0542(2) -0.08421(14) 0.09349(13) 0.0374(6) Uani 1 1 d . . .
H25 H 0.0718 -0.1208 0.0596 0.045 Uiso 1 1 calc R . .
C26 C 0.0738(2) -0.00858(14) 0.07371(13) 0.0330(6) Uani 1 1 d . . .
H26 H 0.1051 0.0064 0.0260 0.040 Uiso 1 1 calc R . .
C27 C -0.0060(3) -0.18660(17) 0.18705(15) 0.0493(7) Uani 1 1 d . . .
C30 C 0.3019(2) 0.24281(13) 0.05586(12) 0.0282(6) Uani 1 1 d . . .
C31 C 0.4161(2) 0.19824(13) 0.01175(13) 0.0299(6) Uani 1 1 d . . .
C32 C 0.4627(2) 0.23278(15) -0.05406(13) 0.0354(6) Uani 1 1 d . . .
H32 H 0.4231 0.2853 -0.0699 0.042 Uiso 1 1 calc R . .
C33 C 0.5659(2) 0.19140(17) -0.09641(14) 0.0461(7) Uani 1 1 d . . .
H33 H 0.5953 0.2150 -0.1417 0.055 Uiso 1 1 calc R . .
C34 C 0.6263(2) 0.11641(17) -0.07360(17) 0.0516(8) Uani 1 1 d . . .
H34 H 0.6970 0.0881 -0.1030 0.062 Uiso 1 1 calc R . .
C35 C 0.5837(2) 0.08260(16) -0.00810(17) 0.0536(8) Uani 1 1 d . . .
H35 H 0.6259 0.0312 0.0083 0.064 Uiso 1 1 calc R . .
C36 C 0.4795(2) 0.12319(15) 0.03409(15) 0.0413(7) Uani 1 1 d . . .
H36 H 0.4509 0.0991 0.0793 0.050 Uiso 1 1 calc R . .
C41 C 0.2913(2) 0.32918(13) 0.06202(12) 0.0288(6) Uani 1 1 d . . .
C42 C 0.1983(2) 0.39174(14) 0.04665(12) 0.0340(6) Uani 1 1 d . . .
H42 H 0.1389 0.3804 0.0306 0.041 Uiso 1 1 calc R . .
C43 C 0.1915(2) 0.47034(15) 0.05444(14) 0.0448(7) Uani 1 1 d . . .
H43 H 0.1281 0.5125 0.0431 0.054 Uiso 1 1 calc R . .
C44 C 0.2758(3) 0.48808(16) 0.07849(14) 0.0493(8) Uani 1 1 d . . .
H44 H 0.2703 0.5422 0.0841 0.059 Uiso 1 1 calc R . .
C45 C 0.3681(3) 0.42672(17) 0.09443(14) 0.0496(8) Uani 1 1 d . . .
H45 H 0.4263 0.4384 0.1114 0.059 Uiso 1 1 calc R . .
C46 C 0.3761(2) 0.34841(15) 0.08571(13) 0.0393(7) Uani 1 1 d . . .
H46 H 0.4408 0.3067 0.0961 0.047 Uiso 1 1 calc R . .
O9A O 0.90909(15) 0.41845(10) 0.11982(9) 0.0436(5) Uani 1 1 d . . .
N27A N 0.7858(2) 0.89952(14) 0.08080(12) 0.0552(7) Uani 1 1 d . . .
C1A C 0.6591(2) 0.46650(14) 0.12438(12) 0.0315(6) Uani 1 1 d . . .
H1A H 0.7128 0.4351 0.0852 0.038 Uiso 1 1 calc R . .
C2A C 0.71247(19) 0.46979(13) 0.18323(12) 0.0273(6) Uani 1 1 d . . .
C3A C 0.64802(19) 0.54143(13) 0.22529(12) 0.0272(6) Uani 1 1 d . . .
H3A H 0.6602 0.5264 0.2734 0.033 Uiso 1 1 calc R . .
C4A C 0.5149(2) 0.54808(13) 0.22876(12) 0.0305(6) Uani 1 1 d . . .
H4A H 0.4579 0.5808 0.2663 0.037 Uiso 1 1 calc R . .
C5A C 0.5136(2) 0.45963(13) 0.24096(12) 0.0286(6) Uani 1 1 d . . .
C6A C 0.6253(2) 0.41771(14) 0.19512(12) 0.0299(6) Uani 1 1 d . . .
H6A H 0.6533 0.3576 0.1999 0.036 Uiso 1 1 calc R . .
C7A C 0.5681(2) 0.53785(14) 0.10608(13) 0.0354(6) Uani 1 1 d . . .
H7A H 0.5627 0.5535 0.0593 0.042 Uiso 1 1 calc R . .
C8A C 0.4945(2) 0.57911(14) 0.15766(13) 0.0351(6) Uani 1 1 d . . .
H8A H 0.4329 0.6252 0.1502 0.042 Uiso 1 1 calc R . .
C9A C 0.8417(2) 0.43301(13) 0.17642(13) 0.0301(6) Uani 1 1 d . . .
C10A C 0.8872(2) 0.41603(14) 0.23980(13) 0.0343(6) Uani 1 1 d . . .
C11A C 0.9958(2) 0.43000(16) 0.23642(17) 0.0525(8) Uani 1 1 d . . .
H11A H 1.0393 0.4507 0.1936 0.063 Uiso 1 1 calc R . .
C12A C 1.0407(3) 0.4141(2) 0.2945(2) 0.0739(10) Uani 1 1 d . . .
H12A H 1.1135 0.4254 0.2923 0.089 Uiso 1 1 calc R . .
C13A C 0.9787(4) 0.3816(2) 0.3558(2) 0.0820(12) Uani 1 1 d . . .
H13A H 1.0100 0.3696 0.3957 0.098 Uiso 1 1 calc R . .
C14A C 0.8727(3) 0.36632(18) 0.35994(17) 0.0675(10) Uani 1 1 d . . .
H14A H 0.8314 0.3433 0.4024 0.081 Uiso 1 1 calc R . .
C15A C 0.8259(3) 0.38444(15) 0.30236(14) 0.0460(7) Uani 1 1 d . . .
H15A H 0.7514 0.3752 0.3056 0.055 Uiso 1 1 calc R . .
C21A C 0.6863(2) 0.61840(13) 0.19625(12) 0.0280(6) Uani 1 1 d . . .
C22A C 0.7688(2) 0.62403(14) 0.13332(12) 0.0335(6) Uani 1 1 d . . .
H22A H 0.8060 0.5779 0.1084 0.040 Uiso 1 1 calc R . .
C23A C 0.7975(2) 0.69620(15) 0.10636(13) 0.0366(6) Uani 1 1 d . . .
H23A H 0.8546 0.6990 0.0634 0.044 Uiso 1 1 calc R . .
C24A C 0.7436(2) 0.76399(14) 0.14154(13) 0.0328(6) Uani 1 1 d . . .
C25A C 0.6637(2) 0.75912(15) 0.20560(13) 0.0385(6) Uani 1 1 d . . .
H25A H 0.6280 0.8051 0.2308 0.046 Uiso 1 1 calc R . .
C26A C 0.6367(2) 0.68647(14) 0.23242(13) 0.0354(6) Uani 1 1 d . . .
H26A H 0.5829 0.6830 0.2767 0.042 Uiso 1 1 calc R . .
C27A C 0.7677(2) 0.83983(16) 0.10884(14) 0.0400(7) Uani 1 1 d . . .
C30A C 0.4303(2) 0.42631(13) 0.28373(12) 0.0311(6) Uani 1 1 d . . .
C31A C 0.3157(2) 0.47391(14) 0.32400(13) 0.0335(6) Uani 1 1 d . . .
C32A C 0.2717(2) 0.44984(16) 0.39379(14) 0.0454(7) Uani 1 1 d . . .
H32A H 0.3153 0.4029 0.4158 0.054 Uiso 1 1 calc R . .
C33A C 0.1651(3) 0.49374(18) 0.43126(16) 0.0568(8) Uani 1 1 d . . .
H33A H 0.1369 0.4776 0.4791 0.068 Uiso 1 1 calc R . .
C34A C 0.0996(3) 0.56080(17) 0.39955(18) 0.0600(9) Uani 1 1 d . . .
H34A H 0.0260 0.5905 0.4254 0.072 Uiso 1 1 calc R . .
C35A C 0.1409(2) 0.58455(17) 0.33085(17) 0.0567(8) Uani 1 1 d . . .
H35A H 0.0958 0.6307 0.3089 0.068 Uiso 1 1 calc R . .
C36A C 0.2478(2) 0.54156(15) 0.29331(15) 0.0434(7) Uani 1 1 d . . .
H36A H 0.2754 0.5585 0.2456 0.052 Uiso 1 1 calc R . .
C41A C 0.4475(2) 0.33698(14) 0.29181(14) 0.0398(7) Uani 1 1 d . . .
C42A C 0.5266(3) 0.28677(17) 0.32843(19) 0.0691(10) Uani 1 1 d . . .
H42A H 0.5702 0.3090 0.3492 0.083 Uiso 1 1 calc R . .
C43A C 0.5422(3) 0.2035(2) 0.3348(3) 0.1006(16) Uani 1 1 d . . .
H43A H 0.5965 0.1691 0.3598 0.121 Uiso 1 1 calc R . .
C44A C 0.4798(4) 0.1715(2) 0.3052(2) 0.0952(16) Uani 1 1 d . . .
H44A H 0.4908 0.1148 0.3098 0.114 Uiso 1 1 calc R . .
C45A C 0.4011(4) 0.2200(2) 0.26880(18) 0.0837(13) Uani 1 1 d . . .
H45A H 0.3587 0.1972 0.2478 0.100 Uiso 1 1 calc R . .
C46A C 0.3841(3) 0.30318(17) 0.26307(15) 0.0579(8) Uani 1 1 d . . .
H46A H 0.3281 0.3371 0.2390 0.070 Uiso 1 1 calc R . .
O9B O 0.47437(16) 0.92800(11) 0.47467(10) 0.0514(5) Uani 1 1 d . . .
N27B N 0.5836(3) 0.45422(19) 0.42241(15) 0.0955(12) Uani 1 1 d . . .
C1B C 0.6946(2) 0.86084(14) 0.51487(12) 0.0334(6) Uani 1 1 d . . .
H1B H 0.6255 0.8911 0.5490 0.040 Uiso 1 1 calc R . .
C2B C 0.6805(2) 0.86795(13) 0.44165(12) 0.0301(6) Uani 1 1 d . . .
C3B C 0.7630(2) 0.79929(13) 0.39939(12) 0.0301(6) Uani 1 1 d . . .
H3B H 0.7802 0.8207 0.3492 0.036 Uiso 1 1 calc R . .
C4B C 0.8786(2) 0.78272(14) 0.42523(12) 0.0321(6) Uani 1 1 d . . .
H4B H 0.9498 0.7506 0.3936 0.039 Uiso 1 1 calc R . .
C5B C 0.8857(2) 0.86810(14) 0.42705(12) 0.0305(6) Uani 1 1 d . . .
C6B C 0.7615(2) 0.91223(14) 0.45712(12) 0.0315(6) Uani 1 1 d . . .
H6B H 0.7385 0.9722 0.4561 0.038 Uiso 1 1 calc R . .
C7B C 0.7627(2) 0.78359(15) 0.54286(13) 0.0378(6) Uani 1 1 d . . .
H7B H 0.7409 0.7636 0.5903 0.045 Uiso 1 1 calc R . .
C8B C 0.8555(2) 0.74363(15) 0.49861(13) 0.0363(6) Uani 1 1 d . . .
H8B H 0.9043 0.6935 0.5123 0.044 Uiso 1 1 calc R . .
C9B C 0.5632(2) 0.91261(14) 0.42726(14) 0.0352(6) Uani 1 1 d . . .
C10B C 0.5566(2) 0.93653(14) 0.35386(14) 0.0368(6) Uani 1 1 d . . .
C11B C 0.6495(2) 0.95711(14) 0.30258(14) 0.0421(7) Uani 1 1 d . . .
H11B H 0.7206 0.9557 0.3142 0.050 Uiso 1 1 calc R . .
C12B C 0.6393(3) 0.97979(15) 0.23434(15) 0.0516(8) Uani 1 1 d . . .
H12B H 0.7024 0.9947 0.1995 0.062 Uiso 1 1 calc R . .
C13B C 0.5357(3) 0.98030(17) 0.21797(17) 0.0617(9) Uani 1 1 d . . .
H13B H 0.5283 0.9950 0.1714 0.074 Uiso 1 1 calc R . .
C14B C 0.4439(3) 0.95975(19) 0.26843(19) 0.0679(9) Uani 1 1 d . . .
H14B H 0.3735 0.9603 0.2565 0.082 Uiso 1 1 calc R . .
C15B C 0.4531(3) 0.93857(16) 0.33561(16) 0.0518(8) Uani 1 1 d . . .
H15B H 0.3886 0.9251 0.3702 0.062 Uiso 1 1 calc R . .
C21B C 0.7196(2) 0.72516(14) 0.40553(12) 0.0296(6) Uani 1 1 d . . .
C22B C 0.6148(2) 0.71547(15) 0.45150(13) 0.0396(7) Uani 1 1 d . . .
H22B H 0.5669 0.7573 0.4797 0.048 Uiso 1 1 calc R . .
C23B C 0.5788(2) 0.64579(15) 0.45688(14) 0.0447(7) Uani 1 1 d . . .
H23B H 0.5065 0.6401 0.4883 0.054 Uiso 1 1 calc R . .
C24B C 0.6487(2) 0.58441(15) 0.41629(13) 0.0418(7) Uani 1 1 d . . .
C25B C 0.7541(2) 0.59311(15) 0.37020(13) 0.0420(7) Uani 1 1 d . . .
H25B H 0.8028 0.5508 0.3428 0.050 Uiso 1 1 calc R . .
C26B C 0.7875(2) 0.66332(14) 0.36446(13) 0.0357(6) Uani 1 1 d . . .
H26B H 0.8585 0.6696 0.3318 0.043 Uiso 1 1 calc R . .
C27B C 0.6116(3) 0.51190(19) 0.42115(15) 0.0610(9) Uani 1 1 d . . .
C30B C 0.9850(2) 0.89405(14) 0.40560(12) 0.0330(6) Uani 1 1 d . . .
C31B C 1.1029(2) 0.83366(16) 0.38922(13) 0.0388(7) Uani 1 1 d . . .
C32B C 1.1344(2) 0.77044(17) 0.43804(15) 0.0485(7) Uani 1 1 d . . .
H32B H 1.0795 0.7655 0.4816 0.058 Uiso 1 1 calc R . .
C33B C 1.2426(3) 0.71453(19) 0.42543(17) 0.0624(9) Uani 1 1 d . . .
H33B H 1.2614 0.6717 0.4598 0.075 Uiso 1 1 calc R . .
C34B C 1.3223(3) 0.7212(2) 0.36330(19) 0.0701(10) Uani 1 1 d . . .
H34B H 1.3968 0.6827 0.3543 0.084 Uiso 1 1 calc R . .
C35B C 1.2956(3) 0.7831(2) 0.31374(18) 0.0706(10) Uani 1 1 d . . .
H35B H 1.3518 0.7874 0.2706 0.085 Uiso 1 1 calc R . .
C36B C 1.1856(3) 0.84021(19) 0.32636(15) 0.0567(8) Uani 1 1 d . . .
H36B H 1.1678 0.8833 0.2920 0.068 Uiso 1 1 calc R . .
C41B C 0.9876(2) 0.97945(15) 0.40090(12) 0.0362(6) Uani 1 1 d . . .
C42B C 1.0796(3) 0.99810(17) 0.41849(13) 0.0456(7) Uani 1 1 d . . .
H42B H 1.1394 0.9559 0.4336 0.055 Uiso 1 1 calc R . .
C43B C 1.0850(3) 1.0769(2) 0.41421(14) 0.0562(9) Uani 1 1 d . . .
H43B H 1.1482 1.0883 0.4263 0.067 Uiso 1 1 calc R . .
C44B C 0.9991(3) 1.1389(2) 0.39255(15) 0.0620(9) Uani 1 1 d . . .
H44B H 1.0024 1.1930 0.3904 0.074 Uiso 1 1 calc R . .
C45B C 0.9079(3) 1.12206(17) 0.37394(14) 0.0549(8) Uani 1 1 d . . .
H45B H 0.8488 1.1647 0.3585 0.066 Uiso 1 1 calc R . .
C46B C 0.9030(2) 1.04282(16) 0.37783(13) 0.0432(7) Uani 1 1 d . . .
H46B H 0.8406 1.0317 0.3645 0.052 Uiso 1 1 calc R . .

loop_
_atom_site_aniso_label
_atom_site_aniso_U_11
_atom_site_aniso_U_22
_atom_site_aniso_U_33
_atom_site_aniso_U_23
_atom_site_aniso_U_13
_atom_site_aniso_U_12
O9 0.0401(12) 0.0525(12) 0.0574(13) -0.0075(10) 0.0117(11) -0.0052(9)
N27 0.096(2) 0.0478(17) 0.080(2) 0.0130(15) -0.0294(17) -0.0368(16)
C1 0.0410(16) 0.0351(15) 0.0294(14) -0.0055(11) -0.0022(12) -0.0114(12)
C2 0.0280(14) 0.0264(13) 0.0334(14) -0.0035(11) -0.0004(12) -0.0055(11)
C3 0.0292(14) 0.0246(13) 0.0305(14) -0.0009(11) -0.0056(11) -0.0072(11)
C4 0.0254(13) 0.0251(13) 0.0336(14) -0.0023(11) -0.0047(11) -0.0049(10)
C5 0.0254(14) 0.0242(13) 0.0304(14) -0.0021(11) -0.0098(11) -0.0017(11)
C6 0.0308(14) 0.0270(14) 0.0357(15) -0.0049(11) -0.0029(12) -0.0063(11)
C7 0.0333(15) 0.0285(14) 0.0423(16) 0.0021(12) -0.0155(13) -0.0053(11)
C8 0.0448(17) 0.0376(15) 0.0315(15) 0.0012(12) -0.0104(13) -0.0114(13)
C9 0.0327(16) 0.0249(14) 0.0498(18) -0.0077(13) 0.0052(15) -0.0083(12)
C10 0.0221(14) 0.0312(15) 0.069(2) -0.0207(14) -0.0087(14) -0.0005(11)
C11 0.0361(18) 0.059(2) 0.099(3) -0.0344(19) -0.0062(19) -0.0061(15)
C12 0.041(2) 0.074(2) 0.111(3) -0.040(2) -0.036(2) -0.0054(17)
C13 0.068(3) 0.060(2) 0.099(3) -0.025(2) -0.042(2) 0.0015(19)
C14 0.062(2) 0.0472(18) 0.069(2) -0.0128(16) -0.0314(18) -0.0024(16)
C15 0.0387(16) 0.0383(16) 0.0573(19) -0.0101(14) -0.0202(15) -0.0028(13)
C21 0.0236(13) 0.0292(14) 0.0328(15) -0.0027(11) -0.0068(11) -0.0048(11)
C22 0.0496(17) 0.0355(16) 0.0383(16) -0.0069(13) 0.0004(14) -0.0171(13)
C23 0.0504(18) 0.0451(17) 0.0360(16) 0.0019(14) -0.0031(14) -0.0243(14)
C24 0.0342(15) 0.0338(15) 0.0462(17) 0.0042(13) -0.0127(13) -0.0151(12)
C25 0.0417(16) 0.0319(15) 0.0407(17) -0.0061(12) -0.0100(13) -0.0114(12)
C26 0.0332(15) 0.0330(15) 0.0334(15) -0.0008(12) -0.0080(12) -0.0110(11)
C27 0.058(2) 0.0426(19) 0.0535(19) 0.0048(15) -0.0188(15) -0.0224(15)
C30 0.0258(14) 0.0272(13) 0.0319(14) -0.0010(11) -0.0081(12) -0.0072(11)
C31 0.0237(14) 0.0265(14) 0.0408(16) -0.0052(12) -0.0087(12) -0.0067(11)
C32 0.0284(15) 0.0363(15) 0.0410(16) -0.0057(13) -0.0089(13) -0.0061(12)
C33 0.0337(16) 0.060(2) 0.0441(17) -0.0117(15) -0.0026(14) -0.0141(15)
C34 0.0280(16) 0.052(2) 0.072(2) -0.0289(17) -0.0018(16) -0.0040(14)
C35 0.0336(17) 0.0335(16) 0.086(2) -0.0086(16) -0.0071(17) -0.0028(13)
C36 0.0299(15) 0.0333(15) 0.0555(18) 0.0004(13) -0.0065(14) -0.0068(12)
C41 0.0281(14) 0.0276(14) 0.0282(14) -0.0050(11) -0.0008(11) -0.0077(11)
C42 0.0336(15) 0.0284(15) 0.0386(15) -0.0050(12) -0.0050(12) -0.0084(12)
C43 0.0503(18) 0.0294(16) 0.0465(17) -0.0033(13) -0.0042(15) -0.0055(13)
C44 0.067(2) 0.0299(16) 0.0509(18) -0.0073(13) -0.0055(16) -0.0195(15)
C45 0.060(2) 0.0487(19) 0.0525(18) -0.0089(15) -0.0153(16) -0.0285(16)
C46 0.0393(16) 0.0374(16) 0.0444(17) -0.0034(13) -0.0135(13) -0.0117(13)
O9A 0.0308(10) 0.0500(11) 0.0411(11) -0.0117(9) 0.0012(9) -0.0025(8)
N27A 0.0770(19) 0.0477(16) 0.0451(15) 0.0024(12) -0.0082(13) -0.0327(14)
C1A 0.0285(14) 0.0349(15) 0.0305(14) -0.0051(11) -0.0018(12) -0.0115(11)
C2A 0.0266(14) 0.0252(13) 0.0288(14) -0.0035(11) -0.0038(11) -0.0069(11)
C3A 0.0261(13) 0.0264(13) 0.0280(13) -0.0027(11) -0.0049(11) -0.0069(10)
C4A 0.0250(14) 0.0267(13) 0.0356(15) -0.0033(11) -0.0004(11) -0.0068(10)
C5A 0.0259(14) 0.0255(13) 0.0332(14) -0.0053(11) -0.0037(12) -0.0066(11)
C6A 0.0275(14) 0.0248(13) 0.0356(14) -0.0011(11) -0.0047(12) -0.0080(11)
C7A 0.0354(15) 0.0386(15) 0.0365(15) 0.0056(13) -0.0127(13) -0.0177(13)
C8A 0.0269(14) 0.0294(14) 0.0476(17) 0.0057(13) -0.0104(13) -0.0091(11)
C9A 0.0294(14) 0.0237(13) 0.0357(16) -0.0052(11) -0.0022(13) -0.0084(11)
C10A 0.0315(15) 0.0252(14) 0.0437(17) -0.0100(12) -0.0097(13) 0.0008(11)
C11A 0.0397(18) 0.0489(18) 0.072(2) -0.0160(16) -0.0189(16) -0.0055(14)
C12A 0.062(2) 0.075(2) 0.102(3) -0.019(2) -0.047(2) -0.0109(19)
C13A 0.105(3) 0.070(2) 0.086(3) -0.010(2) -0.068(3) -0.001(2)
C14A 0.099(3) 0.052(2) 0.052(2) 0.0032(16) -0.035(2) -0.0098(19)
C15A 0.0531(18) 0.0375(16) 0.0463(18) -0.0006(13) -0.0163(16) -0.0080(14)
C21A 0.0248(13) 0.0294(14) 0.0302(14) -0.0040(11) -0.0065(12) -0.0072(11)
C22A 0.0328(15) 0.0298(14) 0.0359(15) -0.0065(12) -0.0019(12) -0.0092(11)
C23A 0.0359(15) 0.0418(16) 0.0321(15) -0.0021(13) -0.0006(12) -0.0182(13)
C24A 0.0353(15) 0.0304(15) 0.0368(15) -0.0002(12) -0.0105(13) -0.0145(12)
C25A 0.0435(16) 0.0311(15) 0.0395(16) -0.0066(12) -0.0052(14) -0.0101(12)
C26A 0.0360(15) 0.0318(15) 0.0333(15) -0.0027(12) 0.0001(12) -0.0096(12)
C27A 0.0469(17) 0.0394(17) 0.0380(16) -0.0025(14) -0.0101(13) -0.0183(14)
C30A 0.0278(14) 0.0272(14) 0.0350(14) 0.0001(11) -0.0045(12) -0.0069(11)
C31A 0.0278(14) 0.0306(14) 0.0405(16) -0.0021(12) -0.0017(12) -0.0121(12)
C32A 0.0407(17) 0.0405(16) 0.0466(18) -0.0026(13) -0.0009(14) -0.0080(13)
C33A 0.0478(19) 0.059(2) 0.0506(19) -0.0094(16) 0.0120(16) -0.0151(16)
C34A 0.0392(18) 0.0436(19) 0.081(2) -0.0165(17) 0.0119(18) -0.0056(15)
C35A 0.0361(18) 0.0401(17) 0.079(2) 0.0027(16) -0.0005(17) -0.0049(14)
C36A 0.0285(15) 0.0402(16) 0.0526(18) 0.0011(14) -0.0001(14) -0.0077(13)
C41A 0.0354(16) 0.0263(14) 0.0449(17) -0.0013(13) 0.0103(13) -0.0089(12)
C42A 0.0413(18) 0.0394(19) 0.110(3) 0.0245(18) -0.0111(19) -0.0109(14)
C43A 0.049(2) 0.049(2) 0.155(4) 0.036(3) 0.010(3) 0.0013(18)
C44A 0.094(3) 0.035(2) 0.109(4) -0.008(2) 0.048(3) -0.013(2)
C45A 0.135(4) 0.056(2) 0.055(2) -0.0176(19) 0.021(2) -0.054(3)
C46A 0.084(2) 0.0442(19) 0.0455(18) -0.0061(14) -0.0009(17) -0.0303(17)
O9B 0.0346(11) 0.0597(13) 0.0528(12) -0.0106(10) -0.0050(10) -0.0039(9)
N27B 0.131(3) 0.082(2) 0.074(2) -0.0353(17) 0.0409(19) -0.077(2)
C1B 0.0316(14) 0.0359(15) 0.0310(14) -0.0048(12) -0.0027(12) -0.0099(12)
C2B 0.0291(14) 0.0289(14) 0.0326(15) -0.0006(11) -0.0083(12) -0.0087(11)
C3B 0.0318(14) 0.0270(13) 0.0312(14) -0.0013(11) -0.0069(12) -0.0087(11)
C4B 0.0261(14) 0.0327(14) 0.0372(15) -0.0056(12) -0.0075(12) -0.0061(11)
C5B 0.0334(15) 0.0314(14) 0.0284(14) -0.0047(11) -0.0100(12) -0.0077(12)
C6B 0.0338(15) 0.0292(14) 0.0333(14) -0.0038(11) -0.0077(12) -0.0107(11)
C7B 0.0412(16) 0.0441(16) 0.0294(15) 0.0002(13) -0.0099(13) -0.0136(13)
C8B 0.0377(16) 0.0343(15) 0.0383(16) 0.0013(12) -0.0146(13) -0.0089(12)
C9B 0.0322(16) 0.0256(14) 0.0481(17) -0.0059(12) -0.0076(14) -0.0084(11)
C10B 0.0358(16) 0.0261(14) 0.0462(17) -0.0018(12) -0.0142(14) -0.0013(12)
C11B 0.0452(17) 0.0305(15) 0.0493(18) -0.0009(13) -0.0160(15) -0.0054(13)
C12B 0.062(2) 0.0321(16) 0.050(2) 0.0003(14) -0.0111(16) -0.0010(14)
C13B 0.076(2) 0.053(2) 0.053(2) 0.0070(16) -0.037(2) 0.0018(17)
C14B 0.058(2) 0.076(2) 0.074(3) 0.0116(19) -0.039(2) -0.0116(18)
C15B 0.0438(18) 0.0477(18) 0.064(2) 0.0067(15) -0.0259(16) -0.0061(14)
C21B 0.0302(14) 0.0306(14) 0.0291(14) -0.0002(11) -0.0108(12) -0.0076(11)
C22B 0.0431(17) 0.0329(15) 0.0406(16) -0.0081(12) -0.0030(14) -0.0106(13)
C23B 0.0460(17) 0.0426(17) 0.0455(17) -0.0044(14) 0.0011(14) -0.0233(14)
C24B 0.0553(18) 0.0374(16) 0.0365(16) -0.0026(13) -0.0043(14) -0.0247(14)
C25B 0.0508(18) 0.0363(16) 0.0414(16) -0.0099(13) -0.0064(14) -0.0159(13)
C26B 0.0320(15) 0.0358(15) 0.0389(16) -0.0045(12) -0.0049(12) -0.0113(12)
C27B 0.082(2) 0.057(2) 0.0433(18) -0.0144(15) 0.0162(17) -0.0425(19)
C30B 0.0348(15) 0.0412(16) 0.0271(14) -0.0045(12) -0.0063(12) -0.0167(12)
C31B 0.0309(15) 0.0538(18) 0.0370(16) -0.0141(14) -0.0031(13) -0.0185(13)
C32B 0.0319(16) 0.0586(19) 0.0495(18) -0.0115(16) -0.0019(14) -0.0076(14)
C33B 0.0386(19) 0.073(2) 0.067(2) -0.0103(18) -0.0044(17) -0.0055(16)
C34B 0.047(2) 0.086(3) 0.070(2) -0.021(2) -0.010(2) -0.0021(18)
C35B 0.038(2) 0.115(3) 0.051(2) -0.028(2) 0.0104(16) -0.017(2)
C36B 0.0428(19) 0.083(2) 0.0441(18) -0.0111(16) -0.0021(15) -0.0208(17)
C41B 0.0428(16) 0.0436(16) 0.0262(14) -0.0033(12) -0.0032(13) -0.0223(14)
C42B 0.0555(19) 0.0580(19) 0.0318(15) -0.0026(13) -0.0062(14) -0.0328(15)
C43B 0.080(2) 0.071(2) 0.0336(17) -0.0080(16) -0.0052(17) -0.050(2)
C44B 0.099(3) 0.053(2) 0.0398(18) -0.0104(16) 0.0039(19) -0.045(2)
C45B 0.073(2) 0.0459(19) 0.0412(18) -0.0025(14) 0.0009(16) -0.0233(16)
C46B 0.0534(18) 0.0436(18) 0.0352(16) -0.0058(13) -0.0029(14) -0.0228(15)

loop_
_atom_type_symbol
_atom_type_description
_atom_type_scat_dispersion_real
_atom_type_scat_dispersion_imag
_atom_type_scat_source
C C 0.0033 0.0016 'International Tables Vol C Tables 4.2.6.8 and 6.1.1.4'
H H 0.0000 0.0000 'International Tables Vol C Tables 4.2.6.8 and 6.1.1.4'
N N 0.0061 0.0033 'International Tables Vol C Tables 4.2.6.8 and 6.1.1.4'
O O 0.0106 0.0060 'International Tables Vol C Tables 4.2.6.8 and 6.1.1.4'

loop_
_geom_angle_atom_site_label_1
_geom_angle_atom_site_label_2
_geom_angle_atom_site_label_3
_geom_angle
_geom_angle_site_symmetry_1
_geom_angle_site_symmetry_3
_geom_angle_publ_flag
C8 C1 C2 118.0(2) . . ?
C8 C1 C6 116.6(2) . . ?
C2 C1 C6 60.47(15) . . ?
C8 C1 H1 116.6 . . ?
C2 C1 H1 116.6 . . ?
C6 C1 H1 116.6 . . ?
C9 C2 C1 120.2(2) . . ?
C9 C2 C3 119.1(2) . . ?
C1 C2 C3 114.6(2) . . ?
C9 C2 C6 121.65(19) . . ?
C1 C2 C6 60.38(15) . . ?
C3 C2 C6 106.84(18) . . ?
C21 C3 C2 115.71(19) . . ?
C21 C3 C4 114.13(18) . . ?
C2 C3 C4 101.53(18) . . ?
C21 C3 H3 108.4 . . ?
C2 C3 H3 108.4 . . ?
C4 C3 H3 108.4 . . ?
C7 C4 C5 105.56(19) . . ?
C7 C4 C3 107.95(18) . . ?
C5 C4 C3 102.13(17) . . ?
C7 C4 H4 113.4 . . ?
C5 C4 H4 113.4 . . ?
C3 C4 H4 113.4 . . ?
C30 C5 C6 127.0(2) . . ?
C30 C5 C4 127.9(2) . . ?
C6 C5 C4 104.98(18) . . ?
C5 C6 C1 112.7(2) . . ?
C5 C6 C2 107.22(19) . . ?
C1 C6 C2 59.15(15) . . ?
C5 C6 H6 120.7 . . ?
C1 C6 H6 120.7 . . ?
C2 C6 H6 120.7 . . ?
C8 C7 C4 115.5(2) . . ?
C8 C7 H7 122.2 . . ?
C4 C7 H7 122.2 . . ?
C7 C8 C1 117.6(2) . . ?
C7 C8 H8 121.2 . . ?
C1 C8 H8 121.2 . . ?
O9 C9 C2 121.8(3) . . ?
O9 C9 C10 121.6(2) . . ?
C2 C9 C10 116.6(2) . . ?
C15 C10 C11 118.8(3) . . ?
C15 C10 C9 121.4(2) . . ?
C11 C10 C9 119.7(3) . . ?
C10 C11 C12 118.7(3) . . ?
C10 C11 H11 120.7 . . ?
C12 C11 H11 120.7 . . ?
C13 C12 C11 120.4(3) . . ?
C13 C12 H12 119.8 . . ?
C11 C12 H12 119.8 . . ?
C14 C13 C12 121.2(3) . . ?
C14 C13 H13 119.4 . . ?
C12 C13 H13 119.4 . . ?
C13 C14 C15 119.1(3) . . ?
C13 C14 H14 120.5 . . ?
C15 C14 H14 120.5 . . ?
C10 C15 C14 121.8(3) . . ?
C10 C15 H15 119.1 . . ?
C14 C15 H15 119.1 . . ?
C26 C21 C22 118.1(2) . . ?
C26 C21 C3 119.9(2) . . ?
C22 C21 C3 121.9(2) . . ?
C23 C22 C21 121.2(2) . . ?
C23 C22 H22 119.4 . . ?
C21 C22 H22 119.4 . . ?
C22 C23 C24 119.9(2) . . ?
C22 C23 H23 120.1 . . ?
C24 C23 H23 120.1 . . ?
C23 C24 C25 119.8(2) . . ?
C23 C24 C27 118.6(2) . . ?
C25 C24 C27 121.6(2) . . ?
C26 C25 C24 119.6(2) . . ?
C26 C25 H25 120.2 . . ?
C24 C25 H25 120.2 . . ?
C25 C26 C21 121.4(2) . . ?
C25 C26 H26 119.3 . . ?
C21 C26 H26 119.3 . . ?
N27 C27 C24 177.6(3) . . ?
C5 C30 C31 122.5(2) . . ?
C5 C30 C41 121.3(2) . . ?
C31 C30 C41 116.09(19) . . ?
C36 C31 C32 117.8(2) . . ?
C36 C31 C30 122.4(2) . . ?
C32 C31 C30 119.8(2) . . ?
C33 C32 C31 120.6(2) . . ?
C33 C32 H32 119.7 . . ?
C31 C32 H32 119.7 . . ?
C34 C33 C32 120.6(3) . . ?
C34 C33 H33 119.7 . . ?
C32 C33 H33 119.7 . . ?
C35 C34 C33 119.6(3) . . ?
C35 C34 H34 120.2 . . ?
C33 C34 H34 120.2 . . ?
C34 C35 C36 120.1(3) . . ?
C34 C35 H35 120.0 . . ?
C36 C35 H35 120.0 . . ?
C35 C36 C31 121.3(3) . . ?
C35 C36 H36 119.3 . . ?
C31 C36 H36 119.3 . . ?
C42 C41 C46 117.8(2) . . ?
C42 C41 C30 122.9(2) . . ?
C46 C41 C30 119.2(2) . . ?
C43 C42 C41 120.6(2) . . ?
C43 C42 H42 119.7 . . ?
C41 C42 H42 119.7 . . ?
C44 C43 C42 120.7(3) . . ?
C44 C43 H43 119.7 . . ?
C42 C43 H43 119.7 . . ?
C43 C44 C45 119.5(2) . . ?
C43 C44 H44 120.3 . . ?
C45 C44 H44 120.3 . . ?
C44 C45 C46 120.0(3) . . ?
C44 C45 H45 120.0 . . ?
C46 C45 H45 120.0 . . ?
C45 C46 C41 121.4(2) . . ?
C45 C46 H46 119.3 . . ?
C41 C46 H46 119.3 . . ?
C7A C1A C2A 118.1(2) . . ?
C7A C1A C6A 117.3(2) . . ?
C2A C1A C6A 60.15(15) . . ?
C7A C1A H1A 116.5 . . ?
C2A C1A H1A 116.5 . . ?
C6A C1A H1A 116.5 . . ?
C9A C2A C1A 118.9(2) . . ?
C9A C2A C3A 120.6(2) . . ?
C1A C2A C3A 114.00(19) . . ?
C9A C2A C6A 121.51(19) . . ?
C1A C2A C6A 60.79(15) . . ?
C3A C2A C6A 106.46(18) . . ?
C21A C3A C2A 115.36(18) . . ?
C21A C3A C4A 114.14(18) . . ?
C2A C3A C4A 101.95(18) . . ?
C21A C3A H3A 108.3 . . ?
C2A C3A H3A 108.3 . . ?
C4A C3A H3A 108.3 . . ?
C8A C4A C5A 107.46(19) . . ?
C8A C4A C3A 107.86(18) . . ?
C5A C4A C3A 101.15(17) . . ?
C8A C4A H4A 113.2 . . ?
C5A C4A H4A 113.2 . . ?
C3A C4A H4A 113.2 . . ?
C30A C5A C6A 127.0(2) . . ?
C30A C5A C4A 128.1(2) . . ?
C6A C5A C4A 104.99(18) . . ?
C5A C6A C2A 106.83(19) . . ?
C5A C6A C1A 113.07(19) . . ?
C2A C6A C1A 59.06(14) . . ?
C5A C6A H6A 120.7 . . ?
C2A C6A H6A 120.7 . . ?
C1A C6A H6A 120.7 . . ?
C8A C7A C1A 117.3(2) . . ?
C8A C7A H7A 121.4 . . ?
C1A C7A H7A 121.4 . . ?
C7A C8A C4A 115.4(2) . . ?
C7A C8A H8A 122.3 . . ?
C4A C8A H8A 122.3 . . ?
O9A C9A C10A 120.4(2) . . ?
O9A C9A C2A 121.0(2) . . ?
C10A C9A C2A 118.6(2) . . ?
C15A C10A C11A 118.9(3) . . ?
C15A C10A C9A 121.6(2) . . ?
C11A C10A C9A 119.5(2) . . ?
C12A C11A C10A 120.7(3) . . ?
C12A C11A H11A 119.6 . . ?
C10A C11A H11A 119.6 . . ?
C11A C12A C13A 119.2(3) . . ?
C11A C12A H12A 120.4 . . ?
C13A C12A H12A 120.4 . . ?
C14A C13A C12A 121.0(3) . . ?
C14A C13A H13A 119.5 . . ?
C12A C13A H13A 119.5 . . ?
C13A C14A C15A 119.8(3) . . ?
C13A C14A H14A 120.1 . . ?
C15A C14A H14A 120.1 . . ?
C14A C15A C10A 120.4(3) . . ?
C14A C15A H15A 119.8 . . ?
C10A C15A H15A 119.8 . . ?
C22A C21A C26A 118.0(2) . . ?
C22A C21A C3A 122.0(2) . . ?
C26A C21A C3A 120.0(2) . . ?
C23A C22A C21A 120.8(2) . . ?
C23A C22A H22A 119.6 . . ?
C21A C22A H22A 119.6 . . ?
C24A C23A C22A 120.4(2) . . ?
C24A C23A H23A 119.8 . . ?
C22A C23A H23A 119.8 . . ?
C23A C24A C25A 119.8(2) . . ?
C23A C24A C27A 118.8(2) . . ?
C25A C24A C27A 121.3(2) . . ?
C26A C25A C24A 119.3(2) . . ?
C26A C25A H25A 120.4 . . ?
C24A C25A H25A 120.4 . . ?
C25A C26A C21A 121.7(2) . . ?
C25A C26A H26A 119.2 . . ?
C21A C26A H26A 119.2 . . ?
N27A C27A C24A 177.5(3) . . ?
C5A C30A C31A 123.4(2) . . ?
C5A C30A C41A 120.5(2) . . ?
C31A C30A C41A 116.1(2) . . ?
C36A C31A C32A 118.0(2) . . ?
C36A C31A C30A 121.7(2) . . ?
C32A C31A C30A 120.3(2) . . ?
C33A C32A C31A 120.5(3) . . ?
C33A C32A H32A 119.8 . . ?
C31A C32A H32A 119.8 . . ?
C34A C33A C32A 120.3(3) . . ?
C34A C33A H33A 119.8 . . ?
C32A C33A H33A 119.8 . . ?
C35A C34A C33A 119.9(3) . . ?
C35A C34A H34A 120.1 . . ?
C33A C34A H34A 120.1 . . ?
C34A C35A C36A 120.1(3) . . ?
C34A C35A H35A 119.9 . . ?
C36A C35A H35A 119.9 . . ?
C35A C36A C31A 121.2(3) . . ?
C35A C36A H36A 119.4 . . ?
C31A C36A H36A 119.4 . . ?
C46A C41A C42A 118.8(3) . . ?
C46A C41A C30A 120.3(3) . . ?
C42A C41A C30A 120.9(3) . . ?
C41A C42A C43A 119.9(4) . . ?
C41A C42A H42A 120.0 . . ?
C43A C42A H42A 120.0 . . ?
C44A C43A C42A 120.2(4) . . ?
C44A C43A H43A 119.9 . . ?
C42A C43A H43A 119.9 . . ?
C43A C44A C45A 120.9(4) . . ?
C43A C44A H44A 119.6 . . ?
C45A C44A H44A 119.6 . . ?
C44A C45A C46A 119.2(4) . . ?
C44A C45A H45A 120.4 . . ?
C46A C45A H45A 120.4 . . ?
C41A C46A C45A 121.0(3) . . ?
C41A C46A H46A 119.5 . . ?
C45A C46A H46A 119.5 . . ?
C7B C1B C2B 118.5(2) . . ?
C7B C1B C6B 118.4(2) . . ?
C2B C1B C6B 60.59(15) . . ?
C7B C1B H1B 116.0 . . ?
C2B C1B H1B 116.0 . . ?
C6B C1B H1B 116.0 . . ?
C9B C2B C1B 118.5(2) . . ?
C9B C2B C3B 121.5(2) . . ?
C1B C2B C3B 113.89(19) . . ?
C9B C2B C6B 121.3(2) . . ?
C1B C2B C6B 60.53(15) . . ?
C3B C2B C6B 105.74(18) . . ?
C21B C3B C2B 116.85(19) . . ?
C21B C3B C4B 113.40(18) . . ?
C2B C3B C4B 101.89(18) . . ?
C21B C3B H3B 108.1 . . ?
C2B C3B H3B 108.1 . . ?
C4B C3B H3B 108.1 . . ?
C8B C4B C5B 108.41(19) . . ?
C8B C4B C3B 107.78(19) . . ?
C5B C4B C3B 101.28(18) . . ?
C8B C4B H4B 112.9 . . ?
C5B C4B H4B 112.9 . . ?
C3B C4B H4B 112.9 . . ?
C30B C5B C6B 130.2(2) . . ?
C30B C5B C4B 125.5(2) . . ?
C6B C5B C4B 104.30(19) . . ?
C5B C6B C1B 112.8(2) . . ?
C5B C6B C2B 107.11(19) . . ?
C1B C6B C2B 58.88(15) . . ?
C5B C6B H6B 120.7 . . ?
C1B C6B H6B 120.7 . . ?
C2B C6B H6B 120.7 . . ?
C8B C7B C1B 116.7(2) . . ?
C8B C7B H7B 121.7 . . ?
C1B C7B H7B 121.7 . . ?
C7B C8B C4B 115.6(2) . . ?
C7B C8B H8B 122.2 . . ?
C4B C8B H8B 122.2 . . ?
O9B C9B C10B 120.5(2) . . ?
O9B C9B C2B 121.0(2) . . ?
C10B C9B C2B 118.4(2) . . ?
C11B C10B C15B 118.8(3) . . ?
C11B C10B C9B 122.4(2) . . ?
C15B C10B C9B 118.8(2) . . ?
C10B C11B C12B 120.5(3) . . ?
C10B C11B H11B 119.7 . . ?
C12B C11B H11B 119.7 . . ?
C13B C12B C11B 119.1(3) . . ?
C13B C12B H12B 120.5 . . ?
C11B C12B H12B 120.5 . . ?
C14B C13B C12B 120.6(3) . . ?
C14B C13B H13B 119.7 . . ?
C12B C13B H13B 119.7 . . ?
C15B C14B C13B 120.5(3) . . ?
C15B C14B H14B 119.8 . . ?
C13B C14B H14B 119.8 . . ?
C14B C15B C10B 120.5(3) . . ?
C14B C15B H15B 119.7 . . ?
C10B C15B H15B 119.7 . . ?
C22B C21B C26B 118.4(2) . . ?
C22B C21B C3B 122.5(2) . . ?
C26B C21B C3B 119.1(2) . . ?
C23B C22B C21B 121.0(2) . . ?
C23B C22B H22B 119.5 . . ?
C21B C22B H22B 119.5 . . ?
C24B C23B C22B 119.7(2) . . ?
C24B C23B H23B 120.1 . . ?
C22B C23B H23B 120.1 . . ?
C23B C24B C25B 119.9(2) . . ?
C23B C24B C27B 120.1(2) . . ?
C25B C24B C27B 119.9(2) . . ?
C26B C25B C24B 119.7(2) . . ?
C26B C25B H25B 120.1 . . ?
C24B C25B H25B 120.1 . . ?
C25B C26B C21B 121.3(2) . . ?
C25B C26B H26B 119.4 . . ?
C21B C26B H26B 119.4 . . ?
N27B C27B C24B 177.5(3) . . ?
C5B C30B C41B 124.4(2) . . ?
C5B C30B C31B 119.3(2) . . ?
C41B C30B C31B 116.3(2) . . ?
C32B C31B C36B 117.6(3) . . ?
C32B C31B C30B 120.5(2) . . ?
C36B C31B C30B 121.9(3) . . ?
C33B C32B C31B 122.2(3) . . ?
C33B C32B H32B 118.9 . . ?
C31B C32B H32B 118.9 . . ?
C34B C33B C32B 119.5(3) . . ?
C34B C33B H33B 120.3 . . ?
C32B C33B H33B 120.3 . . ?
C33B C34B C35B 120.4(3) . . ?
C33B C34B H34B 119.8 . . ?
C35B C34B H34B 119.8 . . ?
C34B C35B C36B 120.4(3) . . ?
C34B C35B H35B 119.8 . . ?
C36B C35B H35B 119.8 . . ?
C31B C36B C35B 119.9(3) . . ?
C31B C36B H36B 120.0 . . ?
C35B C36B H36B 120.0 . . ?
C46B C41B C42B 117.7(2) . . ?
C46B C41B C30B 122.5(2) . . ?
C42B C41B C30B 119.8(2) . . ?
C43B C42B C41B 121.1(3) . . ?
C43B C42B H42B 119.4 . . ?
C41B C42B H42B 119.4 . . ?
C44B C43B C42B 120.3(3) . . ?
C44B C43B H43B 119.8 . . ?
C42B C43B H43B 119.8 . . ?
C43B C44B C45B 119.7(3) . . ?
C43B C44B H44B 120.1 . . ?
C45B C44B H44B 120.1 . . ?
C44B C45B C46B 119.9(3) . . ?
C44B C45B H45B 120.0 . . ?
C46B C45B H45B 120.0 . . ?
C45B C46B C41B 121.2(3) . . ?
C45B C46B H46B 119.4 . . ?
C41B C46B H46B 119.4 . . ?

loop_
_geom_bond_atom_site_label_1
_geom_bond_atom_site_label_2
_geom_bond_distance
_geom_bond_site_symmetry_2
_geom_bond_publ_flag
O9 C9 1.217(3) . ?
N27 C27 1.148(3) . ?
C1 C8 1.473(3) . ?
C1 C2 1.516(3) . ?
C1 C6 1.535(3) . ?
C1 H1 1.0000 . ?
C2 C9 1.495(3) . ?
C2 C3 1.525(3) . ?
C2 C6 1.536(3) . ?
C3 C21 1.512(3) . ?
C3 C4 1.576(3) . ?
C3 H3 1.0000 . ?
C4 C7 1.504(3) . ?
C4 C5 1.531(3) . ?
C4 H4 1.0000 . ?
C5 C30 1.341(3) . ?
C5 C6 1.477(3) . ?
C6 H6 1.0000 . ?
C7 C8 1.323(3) . ?
C7 H7 0.9500 . ?
C8 H8 0.9500 . ?
C9 C10 1.501(4) . ?
C10 C15 1.379(4) . ?
C10 C11 1.401(4) . ?
C11 C12 1.411(5) . ?
C11 H11 0.9500 . ?
C12 C13 1.370(5) . ?
C12 H12 0.9500 . ?
C13 C14 1.358(4) . ?
C13 H13 0.9500 . ?
C14 C15 1.390(4) . ?
C14 H14 0.9500 . ?
C15 H15 0.9500 . ?
C21 C26 1.387(3) . ?
C21 C22 1.389(3) . ?
C22 C23 1.381(3) . ?
C22 H22 0.9500 . ?
C23 C24 1.383(4) . ?
C23 H23 0.9500 . ?
C24 C25 1.390(3) . ?
C24 C27 1.442(4) . ?
C25 C26 1.381(3) . ?
C25 H25 0.9500 . ?
C26 H26 0.9500 . ?
C30 C31 1.497(3) . ?
C30 C41 1.497(3) . ?
C31 C36 1.385(3) . ?
C31 C32 1.394(3) . ?
C32 C33 1.381(3) . ?
C32 H32 0.9500 . ?
C33 C34 1.374(4) . ?
C33 H33 0.9500 . ?
C34 C35 1.372(4) . ?
C34 H34 0.9500 . ?
C35 C36 1.382(4) . ?
C35 H35 0.9500 . ?
C36 H36 0.9500 . ?
C41 C42 1.390(3) . ?
C41 C46 1.391(3) . ?
C42 C43 1.382(3) . ?
C42 H42 0.9500 . ?
C43 C44 1.376(4) . ?
C43 H43 0.9500 . ?
C44 C45 1.378(4) . ?
C44 H44 0.9500 . ?
C45 C46 1.379(3) . ?
C45 H45 0.9500 . ?
C46 H46 0.9500 . ?
O9A C9A 1.220(3) . ?
N27A C27A 1.147(3) . ?
C1A C7A 1.478(3) . ?
C1A C2A 1.517(3) . ?
C1A C6A 1.543(3) . ?
C1A H1A 1.0000 . ?
C2A C9A 1.494(3) . ?
C2A C3A 1.520(3) . ?
C2A C6A 1.533(3) . ?
C3A C21A 1.518(3) . ?
C3A C4A 1.573(3) . ?
C3A H3A 1.0000 . ?
C4A C8A 1.502(3) . ?
C4A C5A 1.524(3) . ?
C4A H4A 1.0000 . ?
C5A C30A 1.339(3) . ?
C5A C6A 1.478(3) . ?
C6A H6A 1.0000 . ?
C7A C8A 1.325(3) . ?
C7A H7A 0.9500 . ?
C8A H8A 0.9500 . ?
C9A C10A 1.480(3) . ?
C10A C15A 1.386(3) . ?
C10A C11A 1.394(4) . ?
C11A C12A 1.378(4) . ?
C11A H11A 0.9500 . ?
C12A C13A 1.378(5) . ?
C12A H12A 0.9500 . ?
C13A C14A 1.370(5) . ?
C13A H13A 0.9500 . ?
C14A C15A 1.380(4) . ?
C14A H14A 0.9500 . ?
C15A H15A 0.9500 . ?
C21A C22A 1.387(3) . ?
C21A C26A 1.391(3) . ?
C22A C23A 1.385(3) . ?
C22A H22A 0.9500 . ?
C23A C24A 1.379(3) . ?
C23A H23A 0.9500 . ?
C24A C25A 1.386(3) . ?
C24A C27A 1.445(3) . ?
C25A C26A 1.384(3) . ?
C25A H25A 0.9500 . ?
C26A H26A 0.9500 . ?
C30A C31A 1.488(3) . ?
C30A C41A 1.497(3) . ?
C31A C36A 1.389(3) . ?
C31A C32A 1.394(3) . ?
C32A C33A 1.382(4) . ?
C32A H32A 0.9500 . ?
C33A C34A 1.379(4) . ?
C33A H33A 0.9500 . ?
C34A C35A 1.368(4) . ?
C34A H34A 0.9500 . ?
C35A C36A 1.379(4) . ?
C35A H35A 0.9500 . ?
C36A H36A 0.9500 . ?
C41A C46A 1.381(4) . ?
C41A C42A 1.388(4) . ?
C42A C43A 1.397(5) . ?
C42A H42A 0.9500 . ?
C43A C44A 1.362(6) . ?
C43A H43A 0.9500 . ?
C44A C45A 1.371(6) . ?
C44A H44A 0.9500 . ?
C45A C46A 1.394(4) . ?
C45A H45A 0.9500 . ?
C46A H46A 0.9500 . ?
O9B C9B 1.222(3) . ?
N27B C27B 1.147(3) . ?
C1B C7B 1.475(3) . ?
C1B C2B 1.510(3) . ?
C1B C6B 1.535(3) . ?
C1B H1B 1.0000 . ?
C2B C9B 1.496(3) . ?
C2B C3B 1.528(3) . ?
C2B C6B 1.536(3) . ?
C3B C21B 1.507(3) . ?
C3B C4B 1.567(3) . ?
C3B H3B 1.0000 . ?
C4B C8B 1.503(3) . ?
C4B C5B 1.523(3) . ?
C4B H4B 1.0000 . ?
C5B C30B 1.346(3) . ?
C5B C6B 1.489(3) . ?
C6B H6B 1.0000 . ?
C7B C8B 1.321(3) . ?
C7B H7B 0.9500 . ?
C8B H8B 0.9500 . ?
C9B C10B 1.482(4) . ?
C10B C11B 1.389(3) . ?
C10B C15B 1.398(4) . ?
C11B C12B 1.392(4) . ?
C11B H11B 0.9500 . ?
C12B C13B 1.387(4) . ?
C12B H12B 0.9500 . ?
C13B C14B 1.372(4) . ?
C13B H13B 0.9500 . ?
C14B C15B 1.366(4) . ?
C14B H14B 0.9500 . ?
C15B H15B 0.9500 . ?
C21B C22B 1.387(3) . ?
C21B C26B 1.390(3) . ?
C22B C23B 1.385(3) . ?
C22B H22B 0.9500 . ?
C23B C24B 1.384(4) . ?
C23B H23B 0.9500 . ?
C24B C25B 1.389(4) . ?
C24B C27B 1.441(4) . ?
C25B C26B 1.376(3) . ?
C25B H25B 0.9500 . ?
C26B H26B 0.9500 . ?
C30B C41B 1.485(3) . ?
C30B C31B 1.502(3) . ?
C31B C32B 1.387(4) . ?
C31B C36B 1.390(4) . ?
C32B C33B 1.379(4) . ?
C32B H32B 0.9500 . ?
C33B C34B 1.362(4) . ?
C33B H33B 0.9500 . ?
C34B C35B 1.370(4) . ?
C34B H34B 0.9500 . ?
C35B C36B 1.404(4) . ?
C35B H35B 0.9500 . ?
C36B H36B 0.9500 . ?
C41B C46B 1.390(4) . ?
C41B C42B 1.399(4) . ?
C42B C43B 1.381(4) . ?
C42B H42B 0.9500 . ?
C43B C44B 1.375(4) . ?
C43B H43B 0.9500 . ?
C44B C45B 1.385(4) . ?
C44B H44B 0.9500 . ?
C45B C46B 1.389(4) . ?
C45B H45B 0.9500 . ?
C46B H46B 0.9500 . ?

loop_
_geom_torsion_atom_site_label_1
_geom_torsion_atom_site_label_2
_geom_torsion_atom_site_label_3
_geom_torsion_atom_site_label_4
_geom_torsion
_geom_torsion_site_symmetry_1
_geom_torsion_site_symmetry_2
_geom_torsion_site_symmetry_3
_geom_torsion_site_symmetry_4
_geom_torsion_publ_flag
C8 C1 C2 C9 142.0(2) . . . . ?
C6 C1 C2 C9 -111.6(2) . . . . ?
C8 C1 C2 C3 -10.3(3) . . . . ?
C6 C1 C2 C3 96.1(2) . . . . ?
C8 C1 C2 C6 -106.4(2) . . . . ?
C9 C2 C3 C21 -66.8(3) . . . . ?
C1 C2 C3 C21 85.8(2) . . . . ?
C6 C2 C3 C21 150.4(2) . . . . ?
C9 C2 C3 C4 169.0(2) . . . . ?
C1 C2 C3 C4 -38.3(2) . . . . ?
C6 C2 C3 C4 26.3(2) . . . . ?
C21 C3 C4 C7 -54.0(3) . . . . ?
C2 C3 C4 C7 71.2(2) . . . . ?
C21 C3 C4 C5 -165.01(19) . . . . ?
C2 C3 C4 C5 -39.8(2) . . . . ?
C7 C4 C5 C30 102.0(3) . . . . ?
C3 C4 C5 C30 -145.2(2) . . . . ?
C7 C4 C5 C6 -73.5(2) . . . . ?
C3 C4 C5 C6 39.3(2) . . . . ?
C30 C5 C6 C1 -135.6(2) . . . . ?
C4 C5 C6 C1 39.9(2) . . . . ?
C30 C5 C6 C2 161.3(2) . . . . ?
C4 C5 C6 C2 -23.2(2) . . . . ?
C8 C1 C6 C5 11.5(3) . . . . ?
C2 C1 C6 C5 -97.1(2) . . . . ?
C8 C1 C6 C2 108.6(2) . . . . ?
C9 C2 C6 C5 -144.3(2) . . . . ?
C1 C2 C6 C5 106.5(2) . . . . ?
C3 C2 C6 C5 -2.7(2) . . . . ?
C9 C2 C6 C1 109.2(3) . . . . ?
C3 C2 C6 C1 -109.2(2) . . . . ?
C5 C4 C7 C8 54.2(3) . . . . ?
C3 C4 C7 C8 -54.5(3) . . . . ?
C4 C7 C8 C1 0.2(3) . . . . ?
C2 C1 C8 C7 34.0(3) . . . . ?
C6 C1 C8 C7 -35.1(3) . . . . ?
C1 C2 C9 O9 -15.0(3) . . . . ?
C3 C2 C9 O9 136.1(2) . . . . ?
C6 C2 C9 O9 -86.7(3) . . . . ?
C1 C2 C9 C10 166.0(2) . . . . ?
C3 C2 C9 C10 -42.9(3) . . . . ?
C6 C2 C9 C10 94.3(3) . . . . ?
O9 C9 C10 C15 139.9(3) . . . . ?
C2 C9 C10 C15 -41.1(3) . . . . ?
O9 C9 C10 C11 -40.2(4) . . . . ?
C2 C9 C10 C11 138.8(2) . . . . ?
C15 C10 C11 C12 1.7(4) . . . . ?
C9 C10 C11 C12 -178.2(2) . . . . ?
C10 C11 C12 C13 -2.5(4) . . . . ?
C11 C12 C13 C14 1.0(5) . . . . ?
C12 C13 C14 C15 1.1(5) . . . . ?
C11 C10 C15 C14 0.4(4) . . . . ?
C9 C10 C15 C14 -179.7(2) . . . . ?
C13 C14 C15 C10 -1.9(4) . . . . ?
C2 C3 C21 C26 161.9(2) . . . . ?
C4 C3 C21 C26 -80.8(3) . . . . ?
C2 C3 C21 C22 -21.8(3) . . . . ?
C4 C3 C21 C22 95.5(3) . . . . ?
C26 C21 C22 C23 3.6(4) . . . . ?
C3 C21 C22 C23 -172.9(2) . . . . ?
C21 C22 C23 C24 -1.7(4) . . . . ?
C22 C23 C24 C25 -1.2(4) . . . . ?
C22 C23 C24 C27 176.7(2) . . . . ?
C23 C24 C25 C26 2.1(4) . . . . ?
C27 C24 C25 C26 -175.7(2) . . . . ?
C24 C25 C26 C21 -0.1(4) . . . . ?
C22 C21 C26 C25 -2.7(4) . . . . ?
C3 C21 C26 C25 173.8(2) . . . . ?
C23 C24 C27 N27 -21(8) . . . . ?
C25 C24 C27 N27 157(8) . . . . ?
C6 C5 C30 C31 174.4(2) . . . . ?
C4 C5 C30 C31 -0.1(4) . . . . ?
C6 C5 C30 C41 -1.4(4) . . . . ?
C4 C5 C30 C41 -176.0(2) . . . . ?
C5 C30 C31 C36 -44.6(3) . . . . ?
C41 C30 C31 C36 131.5(2) . . . . ?
C5 C30 C31 C32 136.2(2) . . . . ?
C41 C30 C31 C32 -47.7(3) . . . . ?
C36 C31 C32 C33 2.9(4) . . . . ?
C30 C31 C32 C33 -177.8(2) . . . . ?
C31 C32 C33 C34 -1.9(4) . . . . ?
C32 C33 C34 C35 -0.2(4) . . . . ?
C33 C34 C35 C36 1.2(4) . . . . ?
C34 C35 C36 C31 -0.1(4) . . . . ?
C32 C31 C36 C35 -1.9(4) . . . . ?
C30 C31 C36 C35 178.8(2) . . . . ?
C5 C30 C41 C42 -58.1(3) . . . . ?
C31 C30 C41 C42 125.8(2) . . . . ?
C5 C30 C41 C46 120.3(3) . . . . ?
C31 C30 C41 C46 -55.8(3) . . . . ?
C46 C41 C42 C43 0.4(4) . . . . ?
C30 C41 C42 C43 178.8(2) . . . . ?
C41 C42 C43 C44 -0.9(4) . . . . ?
C42 C43 C44 C45 0.5(4) . . . . ?
C43 C44 C45 C46 0.5(4) . . . . ?
C44 C45 C46 C41 -1.1(4) . . . . ?
C42 C41 C46 C45 0.6(4) . . . . ?
C30 C41 C46 C45 -177.9(2) . . . . ?
C7A C1A C2A C9A -140.9(2) . . . . ?
C6A C1A C2A C9A 112.0(2) . . . . ?
C7A C1A C2A C3A 10.9(3) . . . . ?
C6A C1A C2A C3A -96.1(2) . . . . ?
C7A C1A C2A C6A 107.1(2) . . . . ?
C9A C2A C3A C21A 65.6(3) . . . . ?
C1A C2A C3A C21A -85.8(2) . . . . ?
C6A C2A C3A C21A -150.59(19) . . . . ?
C9A C2A C3A C4A -170.2(2) . . . . ?
C1A C2A C3A C4A 38.5(2) . . . . ?
C6A C2A C3A C4A -26.3(2) . . . . ?
C21A C3A C4A C8A 53.3(3) . . . . ?
C2A C3A C4A C8A -71.7(2) . . . . ?
C21A C3A C4A C5A 165.96(19) . . . . ?
C2A C3A C4A C5A 40.9(2) . . . . ?
C8A C4A C5A C30A -108.2(3) . . . . ?
C3A C4A C5A C30A 138.9(3) . . . . ?
C8A C4A C5A C6A 71.9(2) . . . . ?
C3A C4A C5A C6A -41.0(2) . . . . ?
C30A C5A C6A C2A -154.8(2) . . . . ?
C4A C5A C6A C2A 25.2(2) . . . . ?
C30A C5A C6A C1A 142.3(2) . . . . ?
C4A C5A C6A C1A -37.8(2) . . . . ?
C9A C2A C6A C5A 144.9(2) . . . . ?
C1A C2A C6A C5A -107.2(2) . . . . ?
C3A C2A C6A C5A 1.5(2) . . . . ?
C9A C2A C6A C1A -107.9(2) . . . . ?
C3A C2A C6A C1A 108.7(2) . . . . ?
C7A C1A C6A C5A -11.9(3) . . . . ?
C2A C1A C6A C5A 96.4(2) . . . . ?
C7A C1A C6A C2A -108.3(2) . . . . ?
C2A C1A C7A C8A -35.3(3) . . . . ?
C6A C1A C7A C8A 33.6(3) . . . . ?
C1A C7A C8A C4A 1.0(3) . . . . ?
C5A C4A C8A C7A -54.5(3) . . . . ?
C3A C4A C8A C7A 53.8(3) . . . . ?
C1A C2A C9A O9A 17.9(3) . . . . ?
C3A C2A C9A O9A -132.1(2) . . . . ?
C6A C2A C9A O9A 89.5(3) . . . . ?
C1A C2A C9A C10A -163.3(2) . . . . ?
C3A C2A C9A C10A 46.7(3) . . . . ?
C6A C2A C9A C10A -91.7(3) . . . . ?
O9A C9A C10A C15A -140.1(2) . . . . ?
C2A C9A C10A C15A 41.1(3) . . . . ?
O9A C9A C10A C11A 38.1(3) . . . . ?
C2A C9A C10A C11A -140.6(2) . . . . ?
C15A C10A C11A C12A -1.1(4) . . . . ?
C9A C10A C11A C12A -179.4(2) . . . . ?
C10A C11A C12A C13A 2.1(5) . . . . ?
C11A C12A C13A C14A -1.2(5) . . . . ?
C12A C13A C14A C15A -0.7(5) . . . . ?
C13A C14A C15A C10A 1.7(4) . . . . ?
C11A C10A C15A C14A -0.8(4) . . . . ?
C9A C10A C15A C14A 177.5(2) . . . . ?
C2A C3A C21A C22A 4.0(3) . . . . ?
C4A C3A C21A C22A -113.6(2) . . . . ?
C2A C3A C21A C26A -177.1(2) . . . . ?
C4A C3A C21A C26A 65.3(3) . . . . ?
C26A C21A C22A C23A -2.3(4) . . . . ?
C3A C21A C22A C23A 176.6(2) . . . . ?
C21A C22A C23A C24A -0.5(4) . . . . ?
C22A C23A C24A C25A 2.5(4) . . . . ?
C22A C23A C24A C27A -174.4(2) . . . . ?
C23A C24A C25A C26A -1.8(4) . . . . ?
C27A C24A C25A C26A 175.1(2) . . . . ?
C24A C25A C26A C21A -1.0(4) . . . . ?
C22A C21A C26A C25A 3.0(4) . . . . ?
C3A C21A C26A C25A -175.9(2) . . . . ?
C23A C24A C27A N27A 51(7) . . . . ?
C25A C24A C27A N27A -126(7) . . . . ?
C6A C5A C30A C31A -175.0(2) . . . . ?
C4A C5A C30A C31A 5.1(4) . . . . ?
C6A C5A C30A C41A 3.3(4) . . . . ?
C4A C5A C30A C41A -176.6(2) . . . . ?
C5A C30A C31A C36A 46.3(4) . . . . ?
C41A C30A C31A C36A -132.0(3) . . . . ?
C5A C30A C31A C32A -135.8(3) . . . . ?
C41A C30A C31A C32A 45.9(3) . . . . ?
C36A C31A C32A C33A -1.8(4) . . . . ?
C30A C31A C32A C33A -179.7(2) . . . . ?
C31A C32A C33A C34A 1.6(4) . . . . ?
C32A C33A C34A C35A -0.7(5) . . . . ?
C33A C34A C35A C36A 0.0(5) . . . . ?
C34A C35A C36A C31A -0.2(4) . . . . ?
C32A C31A C36A C35A 1.1(4) . . . . ?
C30A C31A C36A C35A 179.0(2) . . . . ?
C5A C30A C41A C46A -107.3(3) . . . . ?
C31A C30A C41A C46A 71.1(3) . . . . ?
C5A C30A C41A C42A 73.0(3) . . . . ?
C31A C30A C41A C42A -108.6(3) . . . . ?
C46A C41A C42A C43A 1.0(4) . . . . ?
C30A C41A C42A C43A -179.4(3) . . . . ?
C41A C42A C43A C44A -0.1(5) . . . . ?
C42A C43A C44A C45A 0.1(6) . . . . ?
C43A C44A C45A C46A -0.9(6) . . . . ?
C42A C41A C46A C45A -1.8(4) . . . . ?
C30A C41A C46A C45A 178.6(2) . . . . ?
C44A C45A C46A C41A 1.8(5) . . . . ?
C7B C1B C2B C9B 139.7(2) . . . . ?
C6B C1B C2B C9B -111.9(2) . . . . ?
C7B C1B C2B C3B -13.2(3) . . . . ?
C6B C1B C2B C3B 95.2(2) . . . . ?
C7B C1B C2B C6B -108.4(2) . . . . ?
C9B C2B C3B C21B -64.7(3) . . . . ?
C1B C2B C3B C21B 87.4(2) . . . . ?
C6B C2B C3B C21B 151.6(2) . . . . ?
C9B C2B C3B C4B 171.2(2) . . . . ?
C1B C2B C3B C4B -36.8(2) . . . . ?
C6B C2B C3B C4B 27.5(2) . . . . ?
C21B C3B C4B C8B -55.1(3) . . . . ?
C2B C3B C4B C8B 71.3(2) . . . . ?
C21B C3B C4B C5B -168.85(19) . . . . ?
C2B C3B C4B C5B -42.4(2) . . . . ?
C8B C4B C5B C30B 108.5(3) . . . . ?
C3B C4B C5B C30B -138.3(2) . . . . ?
C8B C4B C5B C6B -71.4(2) . . . . ?
C3B C4B C5B C6B 41.8(2) . . . . ?
C30B C5B C6B C1B -142.2(3) . . . . ?
C4B C5B C6B C1B 37.7(2) . . . . ?
C30B C5B C6B C2B 155.0(2) . . . . ?
C4B C5B C6B C2B -25.1(2) . . . . ?
C7B C1B C6B C5B 11.7(3) . . . . ?
C2B C1B C6B C5B -96.8(2) . . . . ?
C7B C1B C6B C2B 108.5(2) . . . . ?
C9B C2B C6B C5B -145.9(2) . . . . ?
C1B C2B C6B C5B 106.8(2) . . . . ?
C3B C2B C6B C5B -2.1(2) . . . . ?
C9B C2B C6B C1B 107.3(3) . . . . ?
C3B C2B C6B C1B -108.9(2) . . . . ?
C2B C1B C7B C8B 36.2(3) . . . . ?
C6B C1B C7B C8B -33.8(3) . . . . ?
C1B C7B C8B C4B -0.2(3) . . . . ?
C5B C4B C8B C7B 53.9(3) . . . . ?
C3B C4B C8B C7B -55.0(3) . . . . ?
C1B C2B C9B O9B -15.5(3) . . . . ?
C3B C2B C9B O9B 135.3(2) . . . . ?
C6B C2B C9B O9B -86.6(3) . . . . ?
C1B C2B C9B C10B 165.6(2) . . . . ?
C3B C2B C9B C10B -43.6(3) . . . . ?
C6B C2B C9B C10B 94.6(3) . . . . ?
O9B C9B C10B C11B 148.2(2) . . . . ?
C2B C9B C10B C11B -33.0(3) . . . . ?
O9B C9B C10B C15B -31.7(3) . . . . ?
C2B C9B C10B C15B 147.1(2) . . . . ?
C15B C10B C11B C12B 0.4(4) . . . . ?
C9B C10B C11B C12B -179.5(2) . . . . ?
C10B C11B C12B C13B -1.1(4) . . . . ?
C11B C12B C13B C14B 0.8(4) . . . . ?
C12B C13B C14B C15B 0.1(5) . . . . ?
C13B C14B C15B C10B -0.8(5) . . . . ?
C11B C10B C15B C14B 0.6(4) . . . . ?
C9B C10B C15B C14B -179.5(3) . . . . ?
C2B C3B C21B C22B -5.5(3) . . . . ?
C4B C3B C21B C22B 112.6(3) . . . . ?
C2B C3B C21B C26B 175.5(2) . . . . ?
C4B C3B C21B C26B -66.4(3) . . . . ?
C26B C21B C22B C23B 0.5(4) . . . . ?
C3B C21B C22B C23B -178.6(2) . . . . ?
C21B C22B C23B C24B 0.5(4) . . . . ?
C22B C23B C24B C25B -0.3(4) . . . . ?
C22B C23B C24B C27B -179.5(3) . . . . ?
C23B C24B C25B C26B -0.9(4) . . . . ?
C27B C24B C25B C26B 178.3(3) . . . . ?
C24B C25B C26B C21B 2.0(4) . . . . ?
C22B C21B C26B C25B -1.7(4) . . . . ?
C3B C21B C26B C25B 177.3(2) . . . . ?
C23B C24B C27B N27B 140(9) . . . . ?
C25B C24B C27B N27B -40(9) . . . . ?
C6B C5B C30B C41B -7.0(4) . . . . ?
C4B C5B C30B C41B 173.2(2) . . . . ?
C6B C5B C30B C31B 169.0(2) . . . . ?
C4B C5B C30B C31B -10.9(4) . . . . ?
C5B C30B C31B C32B -54.4(3) . . . . ?
C41B C30B C31B C32B 121.8(3) . . . . ?
C5B C30B C31B C36B 127.8(3) . . . . ?
C41B C30B C31B C36B -55.9(3) . . . . ?
C36B C31B C32B C33B -1.1(4) . . . . ?
C30B C31B C32B C33B -178.9(3) . . . . ?
C31B C32B C33B C34B 0.4(5) . . . . ?
C32B C33B C34B C35B 0.3(5) . . . . ?
C33B C34B C35B C36B -0.2(5) . . . . ?
C32B C31B C36B C35B 1.1(4) . . . . ?
C30B C31B C36B C35B 178.9(3) . . . . ?
C34B C35B C36B C31B -0.6(5) . . . . ?
C5B C30B C41B C46B -39.1(4) . . . . ?
C31B C30B C41B C46B 144.8(2) . . . . ?
C5B C30B C41B C42B 142.4(3) . . . . ?
C31B C30B C41B C42B -33.6(3) . . . . ?
C46B C41B C42B C43B 1.1(4) . . . . ?
C30B C41B C42B C43B 179.6(2) . . . . ?
C41B C42B C43B C44B 0.1(4) . . . . ?
C42B C43B C44B C45B -1.0(4) . . . . ?
C43B C44B C45B C46B 0.6(4) . . . . ?
C44B C45B C46B C41B 0.7(4) . . . . ?
C42B C41B C46B C45B -1.5(4) . . . . ?
C30B C41B C46B C45B -179.9(2) . . . . ?
